data_4085176
loop_
_publ_author_name
'Zhou, Jiliang'
'Li, Tengfei'
'Maron, Laurent'
'Leng, Xuebing'
'Chen, Yaofeng'

_publ_section_title
;
 A Scandium Complex Bearing Both Methylidene and Phosphinidene Ligands:
 Synthesis, Structure, and Reactivity
;
_journal_issue 2
_journal_name_full Organometallics
_journal_page_first 470
_journal_paper_doi 10.1021/om500997j
_journal_volume 34
_journal_year 2015
_chemical_formula_sum 'C53 H77 N2 P2 Sc'
_chemical_formula_weight 849.07
_chemical_name_systematic
; 
 ? 
;
_space_group_IT_number 14
_symmetry_cell_setting monoclinic
_symmetry_space_group_name_Hall '-P 2yn'
_symmetry_space_group_name_H-M 'P 1 21/n 1'
_atom_sites_solution_hydrogens geom
_atom_sites_solution_primary direct
_atom_sites_solution_secondary difmap
_audit_creation_method SHELXL-97
_cell_angle_alpha 90.00
_cell_angle_beta 91.412(7)
_cell_angle_gamma 90.00
_cell_formula_units_Z 4
_cell_length_a 12.026(5)
_cell_length_b 19.759(8)
_cell_length_c 20.811(8)
_cell_measurement_reflns_used 1372
_cell_measurement_temperature 140(2)
_cell_measurement_theta_max 21.10
_cell_measurement_theta_min 2.21
_cell_volume 4944(3)
_computing_cell_refinement 'Bruker SAINT'
_computing_data_collection 'Bruker APEX2'
_computing_data_reduction 'Bruker SAINT'
_computing_molecular_graphics 'Bruker SHELXTL'
_computing_publication_material 'Bruker SHELXTL'
_computing_structure_refinement 'SHELXL-97 (Sheldrick, 2008)'
_computing_structure_solution 'SHELXS-97 (Sheldrick, 2008)'
_diffrn_ambient_temperature 140(2)
_diffrn_measured_fraction_theta_full 0.994
_diffrn_measured_fraction_theta_max 0.994
_diffrn_measurement_device_type 'Bruker APEX-II CCD'
_diffrn_measurement_method '\f and \w scans'
_diffrn_radiation_monochromator graphite
_diffrn_radiation_source 'fine-focus sealed tube'
_diffrn_radiation_type MoK\a
_diffrn_radiation_wavelength 0.71073
_diffrn_reflns_av_R_equivalents 0.2299
_diffrn_reflns_av_sigmaI/netI 0.2567
_diffrn_reflns_limit_h_max 14
_diffrn_reflns_limit_h_min -11
_diffrn_reflns_limit_k_max 23
_diffrn_reflns_limit_k_min -23
_diffrn_reflns_limit_l_max 23
_diffrn_reflns_limit_l_min -24
_diffrn_reflns_number 25118
_diffrn_reflns_theta_full 25.00
_diffrn_reflns_theta_max 25.00
_diffrn_reflns_theta_min 1.42
_exptl_absorpt_coefficient_mu 0.249
_exptl_absorpt_correction_T_max 0.9926
_exptl_absorpt_correction_T_min 0.9519
_exptl_absorpt_correction_type multi-scan
_exptl_absorpt_process_details sadabs
_exptl_crystal_colour red
_exptl_crystal_density_diffrn 1.141
_exptl_crystal_density_method 'not measured'
_exptl_crystal_description plate
_exptl_crystal_F_000 1840
_exptl_crystal_size_max 0.20
_exptl_crystal_size_mid 0.12
_exptl_crystal_size_min 0.03
_refine_diff_density_max 0.575
_refine_diff_density_min -0.577
_refine_diff_density_rms 0.102
_refine_ls_extinction_method none
_refine_ls_goodness_of_fit_ref 0.941
_refine_ls_hydrogen_treatment constr
_refine_ls_matrix_type full
_refine_ls_number_parameters 541
_refine_ls_number_reflns 8649
_refine_ls_number_restraints 0
_refine_ls_restrained_S_all 0.941
_refine_ls_R_factor_all 0.2343
_refine_ls_R_factor_gt 0.0893
_refine_ls_shift/su_max 0.000
_refine_ls_shift/su_mean 0.000
_refine_ls_structure_factor_coef Fsqd
_refine_ls_weighting_details 'calc w=1/[\s^2^(Fo^2^)+(0.1364P)^2^+0.0000P] where P=(Fo^2^+2Fc^2^)/3'
_refine_ls_weighting_scheme calc
_refine_ls_wR_factor_gt 0.2086
_refine_ls_wR_factor_ref 0.2984
_reflns_number_gt 3312
_reflns_number_total 8649
_reflns_threshold_expression >2sigma(I)
_cod_data_source_file om500997j_si_002.cif
_cod_data_source_block mo_dm13304_0m
_cod_depositor_comments
;
The following automatic conversions were performed:

'_symmetry_cell_setting' value 'Monoclinic' changed to 'monoclinic'
according to
/home/saulius/struct/COD-crude-data--automatic-downloads/rss-feeds/ACS/lib/dictionaries/cif_core.dic
dictionary named 'cif_core.dic' version 2.4.2 from 2011-04-26.

Automatic conversion script
Id: cif_fix_values 2935 2014-11-11 08:27:57Z andrius 

 Adding full bibliography for 4085175--4085180.cif.
;
_cod_original_cell_volume 4943(3)
_cod_original_sg_symbol_H-M P2(1)/n
_cod_database_code 4085176

loop_
_symmetry_equiv_pos_as_xyz
'x, y, z'
'-x+1/2, y+1/2, -z+1/2'
'-x, -y, -z'
'x-1/2, -y-1/2, z-1/2'

loop_
_atom_site_label
_atom_site_type_symbol
_atom_site_fract_x
_atom_site_fract_y
_atom_site_fract_z
_atom_site_U_iso_or_equiv
_atom_site_adp_type
_atom_site_occupancy
_atom_site_symmetry_multiplicity
_atom_site_calc_flag
_atom_site_refinement_flags
Sc1 Sc 0.71773(12) 0.75377(6) 0.15032(7) 0.0287(4) Uani 1 1 d .
N1 N 0.7593(5) 0.8501(3) 0.1880(3) 0.0280(15) Uani 1 1 d .
N2 N 0.5547(5) 0.7662(3) 0.1826(3) 0.0306(16) Uani 1 1 d .
P1 P 0.8036(2) 0.64330(11) 0.19379(12) 0.0444(6) Uani 1 1 d .
H2P H 0.8628 0.6245 0.1668 0.053 Uiso 1 1 d R
P2 P 0.70059(18) 0.74586(10) 0.02532(10) 0.0369(6) Uani 1 1 d .
H1P H 0.6137 0.7329 0.0200 0.044 Uiso 1 1 d R
C1 C 0.7600(7) 0.9312(4) 0.2797(4) 0.048(2) Uani 1 1 d .
H1A H 0.8341 0.9185 0.2962 0.072 Uiso 1 1 calc R
H1B H 0.7123 0.9423 0.3157 0.072 Uiso 1 1 calc R
H1C H 0.7660 0.9706 0.2514 0.072 Uiso 1 1 calc R
C2 C 0.7095(7) 0.8723(3) 0.2420(4) 0.035(2) Uani 1 1 d .
C3 C 0.6105(6) 0.8453(3) 0.2647(4) 0.0345(19) Uani 1 1 d .
H3 H 0.5933 0.8593 0.3070 0.041 Uiso 1 1 calc R
C4 C 0.5336(6) 0.8022(3) 0.2371(4) 0.0275(18) Uani 1 1 d .
C5 C 0.4214(7) 0.7968(4) 0.2672(4) 0.048(2) Uani 1 1 d .
H5A H 0.3685 0.7759 0.2366 0.072 Uiso 1 1 calc R
H5B H 0.3951 0.8420 0.2787 0.072 Uiso 1 1 calc R
H5C H 0.4275 0.7688 0.3060 0.072 Uiso 1 1 calc R
C6 C 0.8505(6) 0.8902(3) 0.1640(4) 0.0319(19) Uani 1 1 d .
C7 C 0.8252(7) 0.9380(3) 0.1157(4) 0.035(2) Uani 1 1 d .
C8 C 0.9130(8) 0.9792(3) 0.0968(4) 0.048(2) Uani 1 1 d .
H8 H 0.8976 1.0130 0.0655 0.057 Uiso 1 1 calc R
C9 C 1.0179(8) 0.9740(4) 0.1202(5) 0.052(3) Uani 1 1 d .
H9 H 1.0744 1.0033 0.1055 0.062 Uiso 1 1 calc R
C10 C 1.0421(7) 0.9250(3) 0.1664(4) 0.038(2) Uani 1 1 d .
H10 H 1.1157 0.9208 0.1837 0.046 Uiso 1 1 calc R
C11 C 0.9583(7) 0.8818(3) 0.1875(4) 0.037(2) Uani 1 1 d .
C12 C 0.9939(7) 0.8261(4) 0.2352(4) 0.042(2) Uani 1 1 d .
H12 H 0.9251 0.8032 0.2502 0.050 Uiso 1 1 calc R
C13 C 1.0578(7) 0.8520(5) 0.2943(5) 0.060(3) Uani 1 1 d .
H13A H 1.1312 0.8681 0.2817 0.090 Uiso 1 1 calc R
H13B H 1.0667 0.8153 0.3257 0.090 Uiso 1 1 calc R
H13C H 1.0165 0.8894 0.3135 0.090 Uiso 1 1 calc R
C14 C 1.0650(7) 0.7726(4) 0.2020(4) 0.046(2) Uani 1 1 d .
H14A H 1.1379 0.7920 0.1926 0.069 Uiso 1 1 calc R
H14B H 1.0277 0.7584 0.1618 0.069 Uiso 1 1 calc R
H14C H 1.0749 0.7334 0.2304 0.069 Uiso 1 1 calc R
C15 C 0.7100(7) 0.9449(3) 0.0853(4) 0.042(2) Uani 1 1 d .
H15 H 0.6734 0.8996 0.0875 0.051 Uiso 1 1 calc R
C16 C 0.6391(7) 0.9944(4) 0.1227(5) 0.057(3) Uani 1 1 d .
H16A H 0.6676 1.0405 0.1171 0.086 Uiso 1 1 calc R
H16B H 0.6422 0.9826 0.1684 0.086 Uiso 1 1 calc R
H16C H 0.5619 0.9921 0.1066 0.086 Uiso 1 1 calc R
C17 C 0.7128(8) 0.9653(5) 0.0144(5) 0.062(3) Uani 1 1 d .
H17A H 0.7370 1.0125 0.0110 0.093 Uiso 1 1 calc R
H17B H 0.6383 0.9604 -0.0052 0.093 Uiso 1 1 calc R
H17C H 0.7650 0.9360 -0.0081 0.093 Uiso 1 1 calc R
C18 C 0.4644(6) 0.7377(3) 0.1454(4) 0.0290(18) Uani 1 1 d .
C19 C 0.4394(6) 0.6672(4) 0.1496(4) 0.0336(19) Uani 1 1 d .
C20 C 0.3631(7) 0.6411(4) 0.1078(4) 0.046(2) Uani 1 1 d .
H20 H 0.3487 0.5939 0.1094 0.055 Uiso 1 1 calc R
C21 C 0.3048(8) 0.6797(4) 0.0628(4) 0.054(3) Uani 1 1 d .
H21 H 0.2509 0.6597 0.0345 0.065 Uiso 1 1 calc R
C22 C 0.3281(7) 0.7496(4) 0.0603(4) 0.048(2) Uani 1 1 d .
H22 H 0.2880 0.7775 0.0307 0.057 Uiso 1 1 calc R
C23 C 0.4086(6) 0.7780(4) 0.1006(4) 0.0287(18) Uani 1 1 d .
C24 C 0.4282(7) 0.8539(4) 0.0959(4) 0.038(2) Uani 1 1 d .
H24 H 0.4962 0.8652 0.1225 0.046 Uiso 1 1 calc R
C25 C 0.4500(7) 0.8746(4) 0.0250(4) 0.045(2) Uani 1 1 d .
H25A H 0.5039 0.8434 0.0065 0.067 Uiso 1 1 calc R
H25B H 0.4797 0.9208 0.0240 0.067 Uiso 1 1 calc R
H25C H 0.3801 0.8727 -0.0002 0.067 Uiso 1 1 calc R
C26 C 0.3304(7) 0.8947(4) 0.1220(4) 0.051(2) Uani 1 1 d .
H26A H 0.2647 0.8882 0.0939 0.077 Uiso 1 1 calc R
H26B H 0.3500 0.9429 0.1233 0.077 Uiso 1 1 calc R
H26C H 0.3141 0.8791 0.1655 0.077 Uiso 1 1 calc R
C27 C 0.4866(7) 0.6234(3) 0.2028(4) 0.040(2) Uani 1 1 d .
H27 H 0.5490 0.6485 0.2247 0.048 Uiso 1 1 calc R
C28 C 0.5322(8) 0.5564(4) 0.1770(5) 0.072(3) Uani 1 1 d .
H28A H 0.4723 0.5315 0.1546 0.107 Uiso 1 1 calc R
H28B H 0.5616 0.5291 0.2129 0.107 Uiso 1 1 calc R
H28C H 0.5919 0.5657 0.1470 0.107 Uiso 1 1 calc R
C29 C 0.3968(8) 0.6087(4) 0.2526(5) 0.059(3) Uani 1 1 d .
H29A H 0.3641 0.6514 0.2669 0.088 Uiso 1 1 calc R
H29B H 0.4308 0.5852 0.2897 0.088 Uiso 1 1 calc R
H29C H 0.3386 0.5802 0.2331 0.088 Uiso 1 1 calc R
C30 C 0.9119(7) 0.6404(3) 0.2570(4) 0.036(2) Uani 1 1 d .
C31 C 0.8979(6) 0.6781(4) 0.3147(4) 0.035(2) Uani 1 1 d .
C32 C 0.9828(7) 0.6766(4) 0.3616(4) 0.041(2) Uani 1 1 d .
H32 H 0.9752 0.7029 0.3995 0.049 Uiso 1 1 calc R
C33 C 1.0766(7) 0.6383(4) 0.3548(4) 0.047(2) Uani 1 1 d .
H33 H 1.1344 0.6385 0.3868 0.056 Uiso 1 1 calc R
C34 C 1.0847(7) 0.5995(4) 0.3000(5) 0.044(2) Uani 1 1 d .
H34 H 1.1486 0.5717 0.2957 0.053 Uiso 1 1 calc R
C35 C 1.0065(7) 0.5989(4) 0.2516(4) 0.039(2) Uani 1 1 d .
C36 C 1.0219(7) 0.5542(4) 0.1920(4) 0.047(2) Uani 1 1 d .
H36 H 0.9463 0.5414 0.1750 0.056 Uiso 1 1 calc R
C37 C 1.0857(8) 0.4882(4) 0.2083(5) 0.070(3) Uani 1 1 d .
H37A H 1.0814 0.4575 0.1713 0.105 Uiso 1 1 calc R
H37B H 1.0524 0.4664 0.2455 0.105 Uiso 1 1 calc R
H37C H 1.1638 0.4988 0.2184 0.105 Uiso 1 1 calc R
C38 C 1.0805(8) 0.5920(4) 0.1395(5) 0.058(3) Uani 1 1 d .
H38A H 1.0363 0.6316 0.1266 0.087 Uiso 1 1 calc R
H38B H 1.0891 0.5621 0.1024 0.087 Uiso 1 1 calc R
H38C H 1.1539 0.6067 0.1554 0.087 Uiso 1 1 calc R
C39 C 0.7915(7) 0.7168(4) 0.3257(4) 0.045(2) Uani 1 1 d .
H39 H 0.7680 0.7387 0.2842 0.054 Uiso 1 1 calc R
C40 C 0.6994(7) 0.6680(5) 0.3453(5) 0.058(3) Uani 1 1 d .
H40A H 0.6943 0.6307 0.3143 0.088 Uiso 1 1 calc R
H40B H 0.6283 0.6922 0.3459 0.088 Uiso 1 1 calc R
H40C H 0.7168 0.6499 0.3882 0.088 Uiso 1 1 calc R
C41 C 0.8040(8) 0.7727(5) 0.3772(5) 0.061(3) Uani 1 1 d .
H41A H 0.8094 0.7520 0.4199 0.091 Uiso 1 1 calc R
H41B H 0.7390 0.8026 0.3748 0.091 Uiso 1 1 calc R
H41C H 0.8714 0.7991 0.3695 0.091 Uiso 1 1 calc R
C42 C 0.8179(7) 0.6909(4) 0.0039(4) 0.038(2) Uani 1 1 d .
C43 C 0.8115(7) 0.6194(4) -0.0019(4) 0.042(2) Uani 1 1 d .
C44 C 0.9057(9) 0.5843(4) -0.0231(5) 0.066(3) Uani 1 1 d .
H44 H 0.9022 0.5365 -0.0275 0.079 Uiso 1 1 calc R
C45 C 1.0014(9) 0.6167(5) -0.0375(5) 0.068(3) Uani 1 1 d .
H45 H 1.0636 0.5916 -0.0516 0.081 Uiso 1 1 calc R
C46 C 1.0081(8) 0.6870(5) -0.0315(4) 0.057(3) Uani 1 1 d .
H46 H 1.0752 0.7094 -0.0419 0.068 Uiso 1 1 calc R
C47 C 0.9191(7) 0.7245(4) -0.0108(4) 0.038(2) Uani 1 1 d .
C48 C 0.9283(7) 0.8011(4) -0.0085(4) 0.044(2) Uani 1 1 d .
H48 H 0.8734 0.8181 0.0230 0.053 Uiso 1 1 calc R
C49 C 1.0425(8) 0.8255(5) 0.0134(5) 0.066(3) Uani 1 1 d .
H49A H 1.0962 0.8158 -0.0201 0.099 Uiso 1 1 calc R
H49B H 1.0650 0.8022 0.0531 0.099 Uiso 1 1 calc R
H49C H 1.0401 0.8744 0.0211 0.099 Uiso 1 1 calc R
C50 C 0.8959(8) 0.8303(4) -0.0747(5) 0.063(3) Uani 1 1 d .
H50A H 0.9016 0.8798 -0.0734 0.095 Uiso 1 1 calc R
H50B H 0.8192 0.8173 -0.0860 0.095 Uiso 1 1 calc R
H50C H 0.9461 0.8125 -0.1070 0.095 Uiso 1 1 calc R
C51 C 0.7083(9) 0.5803(4) 0.0136(5) 0.061(3) Uani 1 1 d .
H51 H 0.6703 0.6052 0.0486 0.073 Uiso 1 1 calc R
C52 C 0.7325(9) 0.5070(4) 0.0384(5) 0.075(3) Uani 1 1 d .
H52A H 0.7679 0.4808 0.0046 0.113 Uiso 1 1 calc R
H52B H 0.6625 0.4852 0.0498 0.113 Uiso 1 1 calc R
H52C H 0.7822 0.5091 0.0764 0.113 Uiso 1 1 calc R
C53 C 0.6293(10) 0.5778(5) -0.0432(5) 0.086(4) Uani 1 1 d .
H53A H 0.6120 0.6240 -0.0574 0.129 Uiso 1 1 calc R
H53B H 0.5607 0.5550 -0.0311 0.129 Uiso 1 1 calc R
H53C H 0.6637 0.5529 -0.0783 0.129 Uiso 1 1 calc R

loop_
_atom_site_aniso_label
_atom_site_aniso_U_11
_atom_site_aniso_U_22
_atom_site_aniso_U_33
_atom_site_aniso_U_23
_atom_site_aniso_U_13
_atom_site_aniso_U_12
Sc1 0.0393(8) 0.0125(6) 0.0348(9) -0.0017(6) 0.0078(7) 0.0015(6)
N1 0.044(4) 0.010(3) 0.030(4) -0.001(3) 0.002(3) 0.005(3)
N2 0.046(4) 0.016(3) 0.030(4) 0.001(3) 0.006(3) 0.000(3)
P1 0.0543(15) 0.0311(11) 0.0477(16) 0.0004(10) -0.0002(12) 0.0091(10)
P2 0.0446(13) 0.0270(10) 0.0397(13) -0.0024(10) 0.0103(11) 0.0048(9)
C1 0.059(6) 0.029(4) 0.057(6) -0.019(4) 0.017(5) -0.013(4)
C2 0.055(5) 0.014(4) 0.037(5) -0.006(3) 0.003(4) 0.002(3)
C3 0.038(5) 0.025(4) 0.041(5) -0.007(4) 0.012(4) -0.001(3)
C4 0.035(5) 0.026(4) 0.021(5) 0.008(3) -0.007(4) -0.001(3)
C5 0.050(6) 0.039(5) 0.055(6) 0.002(4) 0.023(5) 0.002(4)
C6 0.039(5) 0.015(3) 0.042(5) -0.010(3) 0.018(4) 0.000(3)
C7 0.052(5) 0.011(3) 0.043(5) 0.001(3) 0.009(4) 0.006(3)
C8 0.064(6) 0.012(4) 0.069(7) 0.000(4) 0.036(6) -0.004(4)
C9 0.054(6) 0.020(4) 0.082(8) -0.003(4) 0.036(6) -0.006(4)
C10 0.038(5) 0.020(4) 0.057(6) -0.007(4) 0.019(4) 0.001(3)
C11 0.050(5) 0.015(4) 0.047(6) -0.012(3) 0.018(5) -0.011(3)
C12 0.046(5) 0.040(5) 0.040(6) -0.004(4) 0.005(5) -0.012(4)
C13 0.052(6) 0.056(6) 0.073(8) 0.004(5) 0.005(6) -0.001(5)
C14 0.056(6) 0.021(4) 0.062(6) 0.008(4) 0.009(5) 0.007(4)
C15 0.065(6) 0.014(4) 0.049(6) 0.008(4) 0.015(5) 0.006(4)
C16 0.062(6) 0.040(5) 0.071(7) -0.010(5) 0.014(5) 0.005(4)
C17 0.065(7) 0.052(6) 0.071(7) 0.026(5) 0.022(6) 0.017(5)
C18 0.028(4) 0.029(4) 0.030(5) 0.001(3) 0.001(4) 0.003(3)
C19 0.035(5) 0.029(4) 0.038(5) 0.000(4) 0.008(4) 0.009(3)
C20 0.058(6) 0.034(4) 0.045(6) 0.003(4) -0.007(5) -0.014(4)
C21 0.061(6) 0.050(6) 0.050(6) 0.002(5) -0.022(5) -0.014(4)
C22 0.051(5) 0.049(5) 0.042(6) 0.015(5) -0.012(5) -0.002(4)
C23 0.031(4) 0.029(4) 0.026(5) -0.001(3) -0.005(4) 0.000(3)
C24 0.053(5) 0.025(4) 0.037(5) 0.003(4) 0.000(4) 0.004(4)
C25 0.067(6) 0.029(4) 0.038(5) 0.012(4) 0.011(5) 0.010(4)
C26 0.071(6) 0.035(5) 0.049(6) -0.004(4) 0.010(5) 0.012(4)
C27 0.038(5) 0.019(4) 0.063(6) 0.002(4) 0.002(5) -0.003(3)
C28 0.080(7) 0.022(5) 0.113(9) -0.002(5) 0.017(7) -0.001(4)
C29 0.071(7) 0.049(6) 0.056(7) 0.013(5) -0.007(6) -0.006(5)
C30 0.054(5) 0.022(4) 0.031(5) 0.010(3) 0.013(4) 0.000(4)
C31 0.033(5) 0.032(4) 0.041(6) 0.015(4) -0.004(4) -0.003(3)
C32 0.051(6) 0.036(4) 0.036(5) 0.001(4) 0.007(5) -0.004(4)
C33 0.050(6) 0.050(5) 0.041(6) 0.018(5) -0.006(5) -0.007(4)
C34 0.032(5) 0.044(5) 0.056(7) 0.019(5) 0.003(5) 0.001(4)
C35 0.036(5) 0.029(4) 0.052(6) 0.007(4) 0.011(5) -0.010(3)
C36 0.052(6) 0.040(5) 0.049(6) -0.002(4) 0.010(5) -0.006(4)
C37 0.086(8) 0.039(5) 0.086(8) -0.006(5) 0.021(6) 0.007(5)
C38 0.075(7) 0.034(5) 0.065(7) -0.001(4) 0.016(6) -0.005(4)
C39 0.052(6) 0.045(5) 0.038(6) 0.007(4) 0.004(5) 0.005(4)
C40 0.042(6) 0.077(7) 0.057(7) 0.007(5) 0.017(5) 0.002(5)
C41 0.064(7) 0.061(6) 0.057(7) 0.000(5) 0.017(6) 0.011(5)
C42 0.063(6) 0.021(4) 0.029(5) -0.003(3) 0.004(4) 0.012(4)
C43 0.059(6) 0.029(4) 0.039(6) -0.003(4) 0.001(5) 0.006(4)
C44 0.105(9) 0.023(4) 0.071(8) -0.005(4) 0.028(7) 0.014(5)
C45 0.084(8) 0.066(7) 0.055(7) -0.010(5) 0.019(6) 0.044(6)
C46 0.070(7) 0.048(6) 0.053(7) 0.005(5) 0.017(5) 0.013(5)
C47 0.050(5) 0.032(4) 0.032(5) -0.005(4) 0.008(4) 0.008(4)
C48 0.054(6) 0.035(4) 0.044(6) -0.002(4) 0.016(5) 0.001(4)
C49 0.066(7) 0.085(7) 0.048(7) -0.005(6) 0.024(6) -0.015(6)
C50 0.077(7) 0.038(5) 0.076(8) 0.016(5) 0.031(6) 0.013(5)
C51 0.110(8) 0.025(4) 0.049(7) -0.010(4) 0.020(6) -0.003(5)
C52 0.133(10) 0.023(5) 0.070(8) 0.006(5) 0.005(7) -0.007(5)
C53 0.136(11) 0.058(7) 0.064(8) 0.003(6) -0.019(8) -0.024(7)

loop_
_atom_type_symbol
_atom_type_description
_atom_type_scat_dispersion_real
_atom_type_scat_dispersion_imag
_atom_type_scat_source
C C 0.0033 0.0016 'International Tables Vol C Tables 4.2.6.8 and 6.1.1.4'
H H 0.0000 0.0000 'International Tables Vol C Tables 4.2.6.8 and 6.1.1.4'
N N 0.0061 0.0033 'International Tables Vol C Tables 4.2.6.8 and 6.1.1.4'
P P 0.1023 0.0942 'International Tables Vol C Tables 4.2.6.8 and 6.1.1.4'
Sc Sc 0.2519 0.3716 'International Tables Vol C Tables 4.2.6.8 and 6.1.1.4'

loop_
_geom_angle_atom_site_label_1
_geom_angle_atom_site_label_2
_geom_angle_atom_site_label_3
_geom_angle
N2 Sc1 N1 89.4(2)
N2 Sc1 P1 110.88(16)
N1 Sc1 P1 123.02(18)
N2 Sc1 P2 105.93(18)
N1 Sc1 P2 115.85(17)
P1 Sc1 P2 108.74(8)
C2 N1 C6 117.5(6)
C2 N1 Sc1 119.4(4)
C6 N1 Sc1 122.5(4)
C4 N2 C18 119.9(6)
C4 N2 Sc1 121.3(5)
C18 N2 Sc1 118.8(4)
C30 P1 Sc1 123.5(2)
C30 P1 H2P 83.5
Sc1 P1 H2P 114.1
C42 P2 Sc1 103.5(3)
C42 P2 H1P 125.4
Sc1 P2 H1P 99.7
C2 C1 H1A 109.5
C2 C1 H1B 109.5
H1A C1 H1B 109.5
C2 C1 H1C 109.5
H1A C1 H1C 109.5
H1B C1 H1C 109.5
N1 C2 C3 123.7(7)
N1 C2 C1 119.6(7)
C3 C2 C1 116.7(7)
C4 C3 C2 131.7(7)
C4 C3 H3 114.2
C2 C3 H3 114.2
N2 C4 C3 122.2(7)
N2 C4 C5 119.6(6)
C3 C4 C5 118.2(7)
C4 C5 H5A 109.5
C4 C5 H5B 109.5
H5A C5 H5B 109.5
C4 C5 H5C 109.5
H5A C5 H5C 109.5
H5B C5 H5C 109.5
C11 C6 C7 121.1(7)
C11 C6 N1 121.5(7)
C7 C6 N1 117.4(7)
C8 C7 C6 116.2(8)
C8 C7 C15 121.3(7)
C6 C7 C15 122.5(7)
C9 C8 C7 124.2(8)
C9 C8 H8 117.9
C7 C8 H8 117.9
C8 C9 C10 118.8(8)
C8 C9 H9 120.6
C10 C9 H9 120.6
C9 C10 C11 120.1(8)
C9 C10 H10 120.0
C11 C10 H10 120.0
C6 C11 C10 119.4(8)
C6 C11 C12 123.9(6)
C10 C11 C12 116.6(7)
C13 C12 C14 108.7(7)
C13 C12 C11 114.0(7)
C14 C12 C11 110.6(7)
C13 C12 H12 107.8
C14 C12 H12 107.8
C11 C12 H12 107.8
C12 C13 H13A 109.5
C12 C13 H13B 109.5
H13A C13 H13B 109.5
C12 C13 H13C 109.5
H13A C13 H13C 109.5
H13B C13 H13C 109.5
C12 C14 H14A 109.5
C12 C14 H14B 109.5
H14A C14 H14B 109.5
C12 C14 H14C 109.5
H14A C14 H14C 109.5
H14B C14 H14C 109.5
C7 C15 C16 111.2(7)
C7 C15 C17 112.6(7)
C16 C15 C17 110.5(7)
C7 C15 H15 107.4
C16 C15 H15 107.4
C17 C15 H15 107.4
C15 C16 H16A 109.5
C15 C16 H16B 109.5
H16A C16 H16B 109.5
C15 C16 H16C 109.5
H16A C16 H16C 109.5
H16B C16 H16C 109.5
C15 C17 H17A 109.5
C15 C17 H17B 109.5
H17A C17 H17B 109.5
C15 C17 H17C 109.5
H17A C17 H17C 109.5
H17B C17 H17C 109.5
C23 C18 C19 120.1(7)
C23 C18 N2 119.1(6)
C19 C18 N2 120.5(6)
C20 C19 C18 118.2(7)
C20 C19 C27 119.5(7)
C18 C19 C27 122.0(7)
C19 C20 C21 123.4(8)
C19 C20 H20 118.3
C21 C20 H20 118.3
C20 C21 C22 117.8(8)
C20 C21 H21 121.1
C22 C21 H21 121.1
C23 C22 C21 120.7(8)
C23 C22 H22 119.6
C21 C22 H22 119.6
C22 C23 C18 119.7(7)
C22 C23 C24 117.9(7)
C18 C23 C24 122.4(7)
C23 C24 C26 111.9(6)
C23 C24 C25 110.4(6)
C26 C24 C25 110.1(6)
C23 C24 H24 108.1
C26 C24 H24 108.1
C25 C24 H24 108.1
C24 C25 H25A 109.5
C24 C25 H25B 109.5
H25A C25 H25B 109.5
C24 C25 H25C 109.5
H25A C25 H25C 109.5
H25B C25 H25C 109.5
C24 C26 H26A 109.5
C24 C26 H26B 109.5
H26A C26 H26B 109.5
C24 C26 H26C 109.5
H26A C26 H26C 109.5
H26B C26 H26C 109.5
C19 C27 C28 111.8(8)
C19 C27 C29 110.2(7)
C28 C27 C29 109.5(7)
C19 C27 H27 108.4
C28 C27 H27 108.4
C29 C27 H27 108.4
C27 C28 H28A 109.5
C27 C28 H28B 109.5
H28A C28 H28B 109.5
C27 C28 H28C 109.5
H28A C28 H28C 109.5
H28B C28 H28C 109.5
C27 C29 H29A 109.5
C27 C29 H29B 109.5
H29A C29 H29B 109.5
C27 C29 H29C 109.5
H29A C29 H29C 109.5
H29B C29 H29C 109.5
C35 C30 C31 118.9(8)
C35 C30 P1 121.5(6)
C31 C30 P1 119.5(6)
C32 C31 C30 118.6(7)
C32 C31 C39 120.8(8)
C30 C31 C39 120.6(7)
C33 C32 C31 122.0(8)
C33 C32 H32 119.0
C31 C32 H32 119.0
C32 C33 C34 117.9(8)
C32 C33 H33 121.1
C34 C33 H33 121.1
C35 C34 C33 123.7(8)
C35 C34 H34 118.1
C33 C34 H34 118.1
C34 C35 C30 118.7(8)
C34 C35 C36 120.5(8)
C30 C35 C36 120.8(8)
C38 C36 C35 111.6(7)
C38 C36 C37 109.7(7)
C35 C36 C37 112.1(8)
C38 C36 H36 107.7
C35 C36 H36 107.7
C37 C36 H36 107.7
C36 C37 H37A 109.5
C36 C37 H37B 109.5
H37A C37 H37B 109.5
C36 C37 H37C 109.5
H37A C37 H37C 109.5
H37B C37 H37C 109.5
C36 C38 H38A 109.5
C36 C38 H38B 109.5
H38A C38 H38B 109.5
C36 C38 H38C 109.5
H38A C38 H38C 109.5
H38B C38 H38C 109.5
C31 C39 C40 110.0(7)
C31 C39 C41 113.5(7)
C40 C39 C41 108.9(7)
C31 C39 H39 108.1
C40 C39 H39 108.1
C41 C39 H39 108.1
C39 C40 H40A 109.5
C39 C40 H40B 109.5
H40A C40 H40B 109.5
C39 C40 H40C 109.5
H40A C40 H40C 109.5
H40B C40 H40C 109.5
C39 C41 H41A 109.5
C39 C41 H41B 109.5
H41A C41 H41B 109.5
C39 C41 H41C 109.5
H41A C41 H41C 109.5
H41B C41 H41C 109.5
C43 C42 C47 119.3(7)
C43 C42 P2 124.6(7)
C47 C42 P2 116.1(5)
C44 C43 C42 118.3(8)
C44 C43 C51 119.4(7)
C42 C43 C51 122.3(7)
C45 C44 C43 122.1(8)
C45 C44 H44 119.0
C43 C44 H44 119.0
C44 C45 C46 119.8(9)
C44 C45 H45 120.1
C46 C45 H45 120.1
C47 C46 C45 121.3(9)
C47 C46 H46 119.4
C45 C46 H46 119.4
C46 C47 C42 119.3(7)
C46 C47 C48 119.3(8)
C42 C47 C48 121.3(7)
C49 C48 C47 113.1(7)
C49 C48 C50 111.0(7)
C47 C48 C50 109.2(7)
C49 C48 H48 107.8
C47 C48 H48 107.8
C50 C48 H48 107.8
C48 C49 H49A 109.5
C48 C49 H49B 109.5
H49A C49 H49B 109.5
C48 C49 H49C 109.5
H49A C49 H49C 109.5
H49B C49 H49C 109.5
C48 C50 H50A 109.5
C48 C50 H50B 109.5
H50A C50 H50B 109.5
C48 C50 H50C 109.5
H50A C50 H50C 109.5
H50B C50 H50C 109.5
C53 C51 C43 111.0(8)
C53 C51 C52 109.9(8)
C43 C51 C52 113.5(8)
C53 C51 H51 107.4
C43 C51 H51 107.4
C52 C51 H51 107.4
C51 C52 H52A 109.5
C51 C52 H52B 109.5
H52A C52 H52B 109.5
C51 C52 H52C 109.5
H52A C52 H52C 109.5
H52B C52 H52C 109.5
C51 C53 H53A 109.5
C51 C53 H53B 109.5
H53A C53 H53B 109.5
C51 C53 H53C 109.5
H53A C53 H53C 109.5
H53B C53 H53C 109.5

loop_
_geom_bond_atom_site_label_1
_geom_bond_atom_site_label_2
_geom_bond_distance
Sc1 N2 2.102(6)
Sc1 N1 2.114(5)
Sc1 P1 2.570(3)
Sc1 P2 2.609(3)
N1 C2 1.358(9)
N1 C6 1.451(9)
N2 C4 1.368(9)
N2 C18 1.433(9)
P1 C30 1.830(9)
P1 H2P 0.9900
P2 C42 1.843(8)
P2 H1P 1.0793
C1 C2 1.522(10)
C1 H1A 0.9800
C1 H1B 0.9800
C1 H1C 0.9800
C2 C3 1.398(10)
C3 C4 1.372(10)
C3 H3 0.9500
C4 C5 1.506(10)
C5 H5A 0.9800
C5 H5B 0.9800
C5 H5C 0.9800
C6 C11 1.384(11)
C6 C7 1.408(10)
C7 C8 1.396(10)
C7 C15 1.515(11)
C8 C9 1.345(11)
C8 H8 0.9500
C9 C10 1.390(11)
C9 H9 0.9500
C10 C11 1.400(10)
C10 H10 0.9500
C11 C12 1.536(11)
C12 C13 1.522(12)
C12 C14 1.534(10)
C12 H12 1.0000
C13 H13A 0.9800
C13 H13B 0.9800
C13 H13C 0.9800
C14 H14A 0.9800
C14 H14B 0.9800
C14 H14C 0.9800
C15 C16 1.524(10)
C15 C17 1.531(11)
C15 H15 1.0000
C16 H16A 0.9800
C16 H16B 0.9800
C16 H16C 0.9800
C17 H17A 0.9800
C17 H17B 0.9800
C17 H17C 0.9800
C18 C23 1.386(10)
C18 C19 1.429(9)
C19 C20 1.350(11)
C19 C27 1.504(11)
C20 C21 1.385(11)
C20 H20 0.9500
C21 C22 1.411(11)
C21 H21 0.9500
C22 C23 1.384(11)
C22 H22 0.9500
C23 C24 1.522(10)
C24 C26 1.536(10)
C24 C25 1.561(11)
C24 H24 1.0000
C25 H25A 0.9800
C25 H25B 0.9800
C25 H25C 0.9800
C26 H26A 0.9800
C26 H26B 0.9800
C26 H26C 0.9800
C27 C28 1.535(10)
C27 C29 1.544(12)
C27 H27 1.0000
C28 H28A 0.9800
C28 H28B 0.9800
C28 H28C 0.9800
C29 H29A 0.9800
C29 H29B 0.9800
C29 H29C 0.9800
C30 C35 1.410(10)
C30 C31 1.427(11)
C31 C32 1.395(11)
C31 C39 1.513(11)
C32 C33 1.369(11)
C32 H32 0.9500
C33 C34 1.380(12)
C33 H33 0.9500
C34 C35 1.360(11)
C34 H34 0.9500
C35 C36 1.537(11)
C36 C38 1.512(11)
C36 C37 1.547(12)
C36 H36 1.0000
C37 H37A 0.9800
C37 H37B 0.9800
C37 H37C 0.9800
C38 H38A 0.9800
C38 H38B 0.9800
C38 H38C 0.9800
C39 C40 1.532(11)
C39 C41 1.543(12)
C39 H39 1.0000
C40 H40A 0.9800
C40 H40B 0.9800
C40 H40C 0.9800
C41 H41A 0.9800
C41 H41B 0.9800
C41 H41C 0.9800
C42 C43 1.421(10)
C42 C47 1.427(11)
C43 C44 1.408(12)
C43 C51 1.504(12)
C44 C45 1.355(13)
C44 H44 0.9500
C45 C46 1.398(13)
C45 H45 0.9500
C46 C47 1.380(11)
C46 H46 0.9500
C47 C48 1.518(10)
C48 C49 1.515(11)
C48 C50 1.537(12)
C48 H48 1.0000
C49 H49A 0.9800
C49 H49B 0.9800
C49 H49C 0.9800
C50 H50A 0.9800
C50 H50B 0.9800
C50 H50C 0.9800
C51 C53 1.499(13)
C51 C52 1.562(11)
C51 H51 1.0000
C52 H52A 0.9800
C52 H52B 0.9800
C52 H52C 0.9800
C53 H53A 0.9800
C53 H53B 0.9800
C53 H53C 0.9800

loop_
_geom_torsion_atom_site_label_1
_geom_torsion_atom_site_label_2
_geom_torsion_atom_site_label_3
_geom_torsion_atom_site_label_4
_geom_torsion
N2 Sc1 N1 C2 32.9(6)
P1 Sc1 N1 C2 -81.9(6)
P2 Sc1 N1 C2 140.3(5)
N2 Sc1 N1 C6 -156.0(6)
P1 Sc1 N1 C6 89.3(6)
P2 Sc1 N1 C6 -48.5(6)
N1 Sc1 N2 C4 -32.1(5)
P1 Sc1 N2 C4 93.3(5)
P2 Sc1 N2 C4 -148.9(5)
N1 Sc1 N2 C18 146.2(5)
P1 Sc1 N2 C18 -88.4(5)
P2 Sc1 N2 C18 29.4(5)
N2 Sc1 P1 C30 -107.2(4)
N1 Sc1 P1 C30 -3.6(4)
P2 Sc1 P1 C30 136.7(3)
N2 Sc1 P2 C42 -149.7(3)
N1 Sc1 P2 C42 113.0(3)
P1 Sc1 P2 C42 -30.5(3)
C6 N1 C2 C3 169.6(7)
Sc1 N1 C2 C3 -18.8(10)
C6 N1 C2 C1 -8.4(10)
Sc1 N1 C2 C1 163.2(6)
N1 C2 C3 C4 -11.9(13)
C1 C2 C3 C4 166.1(8)
C18 N2 C4 C3 -162.1(7)
Sc1 N2 C4 C3 16.2(9)
C18 N2 C4 C5 15.9(9)
Sc1 N2 C4 C5 -165.8(5)
C2 C3 C4 N2 13.6(13)
C2 C3 C4 C5 -164.4(8)
C2 N1 C6 C11 85.0(8)
Sc1 N1 C6 C11 -86.3(8)
C2 N1 C6 C7 -95.1(8)
Sc1 N1 C6 C7 93.6(7)
C11 C6 C7 C8 -4.5(10)
N1 C6 C7 C8 175.5(6)
C11 C6 C7 C15 175.3(7)
N1 C6 C7 C15 -4.6(10)
C6 C7 C8 C9 2.3(12)
C15 C7 C8 C9 -177.5(8)
C7 C8 C9 C10 -0.3(13)
C8 C9 C10 C11 0.4(12)
C7 C6 C11 C10 4.8(11)
N1 C6 C11 C10 -175.3(6)
C7 C6 C11 C12 -173.7(7)
N1 C6 C11 C12 6.2(11)
C9 C10 C11 C6 -2.7(11)
C9 C10 C11 C12 176.0(7)
C6 C11 C12 C13 -128.1(8)
C10 C11 C12 C13 53.3(9)
C6 C11 C12 C14 109.1(8)
C10 C11 C12 C14 -69.5(9)
C8 C7 C15 C16 -91.3(9)
C6 C7 C15 C16 88.9(8)
C8 C7 C15 C17 33.3(10)
C6 C7 C15 C17 -146.4(7)
C4 N2 C18 C23 84.0(8)
Sc1 N2 C18 C23 -94.3(7)
C4 N2 C18 C19 -102.4(8)
Sc1 N2 C18 C19 79.3(7)
C23 C18 C19 C20 1.8(11)
N2 C18 C19 C20 -171.7(7)
C23 C18 C19 C27 -171.9(7)
N2 C18 C19 C27 14.5(10)
C18 C19 C20 C21 -2.6(13)
C27 C19 C20 C21 171.4(8)
C19 C20 C21 C22 0.9(14)
C20 C21 C22 C23 1.6(13)
C21 C22 C23 C18 -2.2(12)
C21 C22 C23 C24 -179.2(8)
C19 C18 C23 C22 0.5(11)
N2 C18 C23 C22 174.1(7)
C19 C18 C23 C24 177.3(7)
N2 C18 C23 C24 -9.0(11)
C22 C23 C24 C26 70.1(9)
C18 C23 C24 C26 -106.7(8)
C22 C23 C24 C25 -53.0(9)
C18 C23 C24 C25 130.2(8)
C20 C19 C27 C28 52.4(10)
C18 C19 C27 C28 -133.9(7)
C20 C19 C27 C29 -69.6(9)
C18 C19 C27 C29 104.1(8)
Sc1 P1 C30 C35 -134.3(5)
Sc1 P1 C30 C31 49.3(7)
C35 C30 C31 C32 5.0(10)
P1 C30 C31 C32 -178.4(5)
C35 C30 C31 C39 -172.8(7)
P1 C30 C31 C39 3.7(9)
C30 C31 C32 C33 -2.4(11)
C39 C31 C32 C33 175.5(7)
C31 C32 C33 C34 -1.2(12)
C32 C33 C34 C35 2.1(12)
C33 C34 C35 C30 0.6(12)
C33 C34 C35 C36 179.9(7)
C31 C30 C35 C34 -4.2(10)
P1 C30 C35 C34 179.3(5)
C31 C30 C35 C36 176.5(6)
P1 C30 C35 C36 0.0(10)
C34 C35 C36 C38 -91.3(9)
C30 C35 C36 C38 88.0(9)
C34 C35 C36 C37 32.3(10)
C30 C35 C36 C37 -148.4(7)
C32 C31 C39 C40 -100.5(9)
C30 C31 C39 C40 77.3(9)
C32 C31 C39 C41 21.8(11)
C30 C31 C39 C41 -160.4(7)
Sc1 P2 C42 C43 91.1(7)
Sc1 P2 C42 C47 -92.4(6)
C47 C42 C43 C44 -0.9(13)
P2 C42 C43 C44 175.5(7)
C47 C42 C43 C51 179.1(8)
P2 C42 C43 C51 -4.4(12)
C42 C43 C44 C45 0.4(14)
C51 C43 C44 C45 -179.6(10)
C43 C44 C45 C46 -0.1(16)
C44 C45 C46 C47 0.4(15)
C45 C46 C47 C42 -0.9(14)
C45 C46 C47 C48 -176.7(9)
C43 C42 C47 C46 1.2(13)
P2 C42 C47 C46 -175.6(7)
C43 C42 C47 C48 177.0(8)
P2 C42 C47 C48 0.2(11)
C46 C47 C48 C49 -38.1(11)
C42 C47 C48 C49 146.1(8)
C46 C47 C48 C50 86.0(10)
C42 C47 C48 C50 -89.8(9)
C44 C43 C51 C53 -94.3(10)
C42 C43 C51 C53 85.6(10)
C44 C43 C51 C52 30.0(12)
C42 C43 C51 C52 -150.1(8)
